data_7041277
loop_
_publ_author_name
'Comba, Peter'
'Enders, Markus'
'Gro\&shauser, Michael'
'Hiller, Markus'
'M\"uller, Dennis'
'Wadepohl, Hubert'

_publ_section_title
;
 Solution and solid state structures and magnetism of a series of linear
 trinuclear compounds with a hexacoordinate Ln(III) and two terminal
 Ni(II) centers.
;
_journal_issue 1
_journal_name_full 'Dalton transactions (Cambridge, England : 2003)'
_journal_page_first 138
_journal_page_last 149
_journal_paper_doi 10.1039/c6dt03488h
_journal_volume 46
_journal_year 2016
_chemical_formula_moiety 'C66 H84 La N6 Ni2 O12, 2(Cl O4)'
_chemical_formula_sum 'C66 H84 Cl2 La N6 Ni2 O20'
_chemical_formula_weight 1608.62
_space_group_crystal_system orthorhombic
_space_group_IT_number 52
_space_group_name_Hall '-P 2a 2bc'
_space_group_name_H-M_alt 'P n n a'
_symmetry_cell_setting orthorhombic
_symmetry_Int_Tables_number 52
_symmetry_space_group_name_Hall '-P 2a 2bc'
_symmetry_space_group_name_H-M 'P n n a'
_atom_sites_solution_hydrogens geom
_atom_sites_solution_primary iterative
_atom_sites_solution_secondary difmap
_audit_block_code co_mg58
_audit_creation_date
;
'Fri Nov 14 11:10:25 2014'
;
_audit_creation_method
;
Olex2 1.2
(compiled 2016.02.16 svn.r3265 for OlexSys, GUI svn.r5155)
;
_audit_update_record
;
2016-04-04 deposited with the CCDC.
2016-11-30 downloaded from the CCDC.
;
_cell_angle_alpha 90
_cell_angle_beta 90
_cell_angle_gamma 90
_cell_formula_units_Z 4
_cell_length_a 12.90542(15)
_cell_length_b 25.5630(3)
_cell_length_c 22.9782(3)
_cell_measurement_reflns_used 60459
_cell_measurement_temperature 120(1)
_cell_measurement_theta_max 28.6890
_cell_measurement_theta_min 3.6280
_cell_volume 7580.54(16)
_computing_cell_refinement
;
CrysAlisPro, Agilent Technologies,
Version 1.171.37.35 (release 13-08-2014 CrysAlis171 .NET)
(compiled Aug 13 2014,18:06:01)
;
_computing_data_collection
;
CrysAlisPro, Agilent Technologies,
Version 1.171.37.35 (release 13-08-2014 CrysAlis171 .NET)
(compiled Aug 13 2014,18:06:01)
;
_computing_data_reduction
;
CrysAlisPro, Agilent Technologies,
Version 1.171.37.35 (release 13-08-2014 CrysAlis171 .NET)
(compiled Aug 13 2014,18:06:01)
;
_computing_molecular_graphics 'Olex2 (Dolomanov et al., 2009)'
_computing_publication_material 'encif (Wadepohl, 2009-15); encifer 1.5 (CCDC, 2014)'
_computing_structure_refinement 'ShelXL (Sheldrick, 2015)'
_computing_structure_solution 'SUPERFLIP (Palatinus, 2007-2009)'
_diffrn_ambient_environment 'perfluoro polyether oil / N~2~'
_diffrn_ambient_temperature 120(1)
_diffrn_detector 'CCD plate'
_diffrn_detector_area_resol_mean 7.9621
_diffrn_detector_type Eos
_diffrn_measured_fraction_theta_full 0.998
_diffrn_measured_fraction_theta_max 0.981
_diffrn_measurement_details
;
#__ type_ start__ end____ width___ exp.time_
  1 omega   -8.00   89.00   0.5000   15.0000
omega____ theta____ kappa____ phi______ frames
    -       18.5380   77.0000   30.0000 194

#__ type_ start__ end____ width___ exp.time_
  2 omega   -2.00   24.00   0.5000   15.0000
omega____ theta____ kappa____ phi______ frames
    -       18.5380  -57.0000  -90.0000 52

#__ type_ start__ end____ width___ exp.time_
  3 omega   -5.00   86.00   0.5000   15.0000
omega____ theta____ kappa____ phi______ frames
    -       18.5380   77.0000 -150.0000 182

#__ type_ start__ end____ width___ exp.time_
  4 omega    0.00   77.00   0.5000   15.0000
omega____ theta____ kappa____ phi______ frames
    -       18.5380   57.0000  150.0000 154

#__ type_ start__ end____ width___ exp.time_
  5 omega   -1.00   87.00   0.5000   15.0000
omega____ theta____ kappa____ phi______ frames
    -       18.5380   57.0000  -30.0000 176

#__ type_ start__ end____ width___ exp.time_
  6 omega   14.00   49.00   0.5000   15.0000
omega____ theta____ kappa____ phi______ frames
    -       18.5380  -77.0000  120.0000 70

#__ type_ start__ end____ width___ exp.time_
  7 omega  -42.00   48.00   0.5000   15.0000
omega____ theta____ kappa____ phi______ frames
    -       18.5380  -77.0000  -90.0000 180

#__ type_ start__ end____ width___ exp.time_
  8 omega  -48.00   48.00   0.5000   15.0000
omega____ theta____ kappa____ phi______ frames
    -       18.5380  -77.0000    0.0000 192

#__ type_ start__ end____ width___ exp.time_
  9 omega  -39.00   49.00   0.5000   15.0000
omega____ theta____ kappa____ phi______ frames
    -       18.5380  -77.0000 -180.0000 176

#__ type_ start__ end____ width___ exp.time_
 10 omega  -46.00   49.00   0.5000   15.0000
omega____ theta____ kappa____ phi______ frames
    -       18.5380  -77.0000   90.0000 190

#__ type_ start__ end____ width___ exp.time_
 11 omega   22.00   49.00   0.5000   15.0000
omega____ theta____ kappa____ phi______ frames
    -       18.5380  -77.0000 -150.0000 54

#__ type_ start__ end____ width___ exp.time_
 12 omega   23.00   49.00   0.5000   15.0000
omega____ theta____ kappa____ phi______ frames
    -       18.5380  -77.0000  -60.0000 52

#__ type_ start__ end____ width___ exp.time_
 13 omega   23.00   49.00   0.5000   15.0000
omega____ theta____ kappa____ phi______ frames
    -       18.5380  -77.0000   30.0000 52

#__ type_ start__ end____ width___ exp.time_
 14 omega   -7.00   91.00   0.5000   15.0000
omega____ theta____ kappa____ phi______ frames
    -       18.5380   38.0000 -180.0000 196

#__ type_ start__ end____ width___ exp.time_
 15 omega  -50.00   40.00   0.5000   15.0000
omega____ theta____ kappa____ phi______ frames
    -       18.5380  -57.0000 -180.0000 180

#__ type_ start__ end____ width___ exp.time_
 16 omega  -50.00   40.00   0.5000   15.0000
omega____ theta____ kappa____ phi______ frames
    -       18.5380  -57.0000   30.0000 180

#__ type_ start__ end____ width___ exp.time_
 17 omega   -3.00   87.00   0.5000   15.0000
omega____ theta____ kappa____ phi______ frames
    -       18.5380   57.0000  -30.0000 180

#__ type_ start__ end____ width___ exp.time_
 18 omega  -50.00   40.00   0.5000   15.0000
omega____ theta____ kappa____ phi______ frames
    -       18.5380  -57.0000  -90.0000 180

#__ type_ start__ end____ width___ exp.time_
 19 omega   -3.00   87.00   0.5000   15.0000
omega____ theta____ kappa____ phi______ frames
    -       18.5380   57.0000 -150.0000 180

#__ type_ start__ end____ width___ exp.time_
 20 omega  -12.00   89.00   0.5000   15.0000
omega____ theta____ kappa____ phi______ frames
    -       18.5380   77.0000   60.0000 202

#__ type_ start__ end____ width___ exp.time_
 21 omega  -52.00   49.00   0.5000   15.0000
omega____ theta____ kappa____ phi______ frames
    -       18.5380  -77.0000    0.0000 202

#__ type_ start__ end____ width___ exp.time_
 22 omega   -3.00   36.00   0.5000   15.0000
omega____ theta____ kappa____ phi______ frames
    -       18.5380   57.0000 -120.0000 78

#__ type_ start__ end____ width___ exp.time_
 23 omega  -50.00   40.00   0.5000   15.0000
omega____ theta____ kappa____ phi______ frames
    -       18.5380  -57.0000   90.0000 180

;
_diffrn_measurement_device 'four-circle diffractometer'
_diffrn_measurement_device_type 'Agilent SuperNova, Dual, Cu at zero, Eos'
_diffrn_measurement_method '\w scans'
_diffrn_measurement_specimen_support 'polyimid foil'
_diffrn_orient_matrix_UB_11 0.0237893000
_diffrn_orient_matrix_UB_12 -0.0200729000
_diffrn_orient_matrix_UB_13 -0.0165980000
_diffrn_orient_matrix_UB_21 -0.0473413000
_diffrn_orient_matrix_UB_22 -0.0043371000
_diffrn_orient_matrix_UB_23 -0.0149058000
_diffrn_orient_matrix_UB_31 0.0145961000
_diffrn_orient_matrix_UB_32 0.0186695000
_diffrn_orient_matrix_UB_33 -0.0213284000
_diffrn_radiation_monochromator mirror
_diffrn_radiation_probe x-ray
_diffrn_radiation_type 'Mo K\a'
_diffrn_radiation_wavelength 0.71073
_diffrn_reflns_av_R_equivalents 0.0589
_diffrn_reflns_av_unetI/netI 0.0235
_diffrn_reflns_Laue_measured_fraction_full 0.998
_diffrn_reflns_Laue_measured_fraction_max 0.981
_diffrn_reflns_limit_h_max 17
_diffrn_reflns_limit_h_min -17
_diffrn_reflns_limit_k_max 33
_diffrn_reflns_limit_k_min -34
_diffrn_reflns_limit_l_max 29
_diffrn_reflns_limit_l_min -31
_diffrn_reflns_number 257031
_diffrn_reflns_point_group_measured_fraction_full 0.998
_diffrn_reflns_point_group_measured_fraction_max 0.981
_diffrn_reflns_theta_full 25.242
_diffrn_reflns_theta_max 29.007
_diffrn_reflns_theta_min 3.256
_diffrn_source 'microfocus X-Ray tube'
_exptl_absorpt_coefficient_mu 1.186
_exptl_absorpt_correction_T_max 0.903
_exptl_absorpt_correction_T_min 0.803
_exptl_absorpt_correction_type gaussian
_exptl_absorpt_process_details
;
CrysAlisPro, Agilent Technologies,
Version 1.171.37.35 (release 13-08-2014 CrysAlis171 .NET)
(compiled Aug 13 2014,18:06:01)
Numerical absorption correction based on gaussian integration over
            a multifaceted crystal model
Empirical absorption correction using spherical harmonics,
 implemented in SCALE3 ABSPACK scaling algorithm.
;
_exptl_crystal_colour colourless
_exptl_crystal_density_diffrn 1.409
_exptl_crystal_description irregular
_exptl_crystal_F_000 3316
_exptl_crystal_size_max 0.240
_exptl_crystal_size_mid 0.172
_exptl_crystal_size_min 0.111
_refine_diff_density_max 2.577
_refine_diff_density_min -1.949
_refine_diff_density_rms 0.137
_refine_ls_extinction_method none
_refine_ls_goodness_of_fit_ref 1.073
_refine_ls_hydrogen_treatment constr
_refine_ls_matrix_type full
_refine_ls_number_parameters 444
_refine_ls_number_reflns 9906
_refine_ls_number_restraints 51
_refine_ls_restrained_S_all 1.106
_refine_ls_R_factor_all 0.0718
_refine_ls_R_factor_gt 0.0614
_refine_ls_shift/su_max 0.001
_refine_ls_shift/su_mean 0.000
_refine_ls_structure_factor_coef Fsqd
_refine_ls_weighting_details 'w=1/[\s^2^(Fo^2^)+(0.0894P)^2^+26.7652P] where P=(Fo^2^+2Fc^2^)/3'
_refine_ls_weighting_scheme calc
_refine_ls_wR_factor_gt 0.1723
_refine_ls_wR_factor_ref 0.1789
_reflns_Friedel_coverage 0.000
_reflns_number_gt 8466
_reflns_number_total 9906
_reflns_threshold_expression 'I > 2\s(I)'
_cod_data_source_file c6dt03488h2.cif
_cod_data_source_block co_mg58_sq
_cod_depositor_comments 'Adding full bibliography for 7041276--7041289.cif.'
_cod_original_cell_volume 7580.53(15)
_cod_database_code 7041277
_audit_block_refno 2161
_audit_block_usercomment 'MG400, irregular, colourless'
_chemical_oxdiff_formula 'C66 H84 Cl La Ni2 N6 O16'
_chemical_oxdiff_usercomment 'MG400, irregular, colourless'
_shelx_space_group_comment
;
The symmetry employed for this shelxl refinement is uniquely defined
by the following loop, which should always be used as a source of
symmetry information in preference to the above space-group names.
They are only intended as comments.
;
_shelx_estimated_absorpt_t_max 0.876
_shelx_estimated_absorpt_t_min 0.793
_reflns_odcompleteness_completeness 99.66
_reflns_odcompleteness_iscentric 1
_reflns_odcompleteness_theta 26.32
_shelxl_version_number 2014/7
_olex2_refinement_description
;
1. Fixed Uiso
 At 1.2 times of:
  All C(H) groups, All C(H,H) groups
 At 1.5 times of:
  All C(H,H,H) groups
2. Restrained distances
 Cl1-O53 \\sim Cl1-O54 \\sim Cl1-O52 \\sim Cl1-O51
 with sigma of 0.01
 O51-O52 \\sim O51-O53 \\sim O51-O54 \\sim O52-O53 \\sim O52-O54 \\sim O53-O54
 with sigma of 0.02
3. Rigid body (RIGU) restrains
 O53, Cl1, O52, O51, O54
 with sigma for 1-2 distances of 0.004 and sigma for 1-3 distances of 0.004
4.a Secondary CH2 refined with riding coordinates:
 C101(H10A,H10B), C102(H10C,H10D), C103(H10E,H10F), C104(H10G,H10H), C105(H10I,
 H10J), C106(H10K,H10L), C107(H10M,H10N), C116(H11G,H11H), C125(H12G,H12H)
4.b Aromatic/amide H refined with riding coordinates:
 C111(H111), C113(H113), C120(H120), C122(H122), C129(H129), C131(H131)
4.c Idealised Me refined as rotating group:
 C114(H11A,H11B,H11C), C115(H11D,H11E,H11F), C123(H12A,H12B,H12C), C124(H12D,
 H12E,H12F), C132(H13A,H13B,H13C), C133(H13D,H13E,H13F)
;
_olex2_submission_special_instructions 'No special instructions were received'
_cell_oxdiff_length_a 12.90666(12)
_cell_oxdiff_length_b 25.5567(3)
_cell_oxdiff_length_c 22.9816(2)
_cell_oxdiff_angle_alpha 89.9753(9)
_cell_oxdiff_angle_beta 89.9830(8)
_cell_oxdiff_angle_gamma 90.0113(9)
_cell_oxdiff_volume 7580.53(14)
_cell_oxdiff_measurement_reflns_used 60459

loop_
_symmetry_equiv_pos_as_xyz
'x, y, z'
'-x+1/2, -y, z'
'x, -y+1/2, -z+1/2'
'-x+1/2, y+1/2, -z+1/2'
'-x, -y, -z'
'x-1/2, y, -z'
'-x, y-1/2, z-1/2'
'x-1/2, -y-1/2, z-1/2'

loop_
_atom_site_label
_atom_site_type_symbol
_atom_site_fract_x
_atom_site_fract_y
_atom_site_fract_z
_atom_site_U_iso_or_equiv
_atom_site_adp_type
_atom_site_occupancy
_atom_site_site_symmetry_order
_atom_site_calc_flag
_atom_site_refinement_flags_posn
_atom_site_refinement_flags_adp
_atom_site_refinement_flags_occupancy
La La 0.70314(2) 0.2500 0.2500 0.02500(11) Uani 1 2 d S T P
Ni1 Ni 0.69092(3) 0.32280(2) 0.36269(2) 0.02138(13) Uani 1 1 d . . .
O101 O 0.7377(2) 0.33925(11) 0.27809(12) 0.0282(6) Uani 1 1 d . . .
O102 O 0.7095(2) 0.37610(12) 0.17337(13) 0.0345(7) Uani 1 1 d . . .
O103 O 0.7739(2) 0.25487(11) 0.34940(13) 0.0302(6) Uani 1 1 d . . .
O104 O 0.9437(3) 0.20536(16) 0.3222(2) 0.0682(13) Uani 1 1 d . . .
O105 O 0.5771(2) 0.28032(11) 0.31965(12) 0.0266(5) Uani 1 1 d . . .
O106 O 0.4583(3) 0.19683(13) 0.31869(15) 0.0408(7) Uani 1 1 d . . .
N101 N 0.8036(2) 0.37284(13) 0.39572(15) 0.0267(7) Uani 1 1 d . . .
N102 N 0.6640(3) 0.30398(13) 0.44987(14) 0.0282(7) Uani 1 1 d . . .
N103 N 0.5888(2) 0.38405(12) 0.37792(14) 0.0251(6) Uani 1 1 d . . .
C101 C 0.8358(3) 0.34862(17) 0.45101(18) 0.0318(8) Uani 1 1 d . . .
H10A H 0.8770 0.3741 0.4738 0.038 Uiso 1 1 calc R . .
H10B H 0.8804 0.3180 0.4427 0.038 Uiso 1 1 calc R . .
C102 C 0.7423(3) 0.33103(17) 0.48711(17) 0.0324(9) Uani 1 1 d . . .
H10C H 0.7657 0.3070 0.5182 0.039 Uiso 1 1 calc R . .
H10D H 0.7100 0.3619 0.5058 0.039 Uiso 1 1 calc R . .
C103 C 0.5580(3) 0.32372(16) 0.46150(18) 0.0309(8) Uani 1 1 d . . .
H10E H 0.5445 0.3233 0.5039 0.037 Uiso 1 1 calc R . .
H10F H 0.5066 0.3006 0.4425 0.037 Uiso 1 1 calc R . .
C104 C 0.5461(3) 0.37962(16) 0.43828(18) 0.0310(8) Uani 1 1 d . . .
H10G H 0.4719 0.3894 0.4381 0.037 Uiso 1 1 calc R . .
H10H H 0.5831 0.4042 0.4643 0.037 Uiso 1 1 calc R . .
C105 C 0.6537(3) 0.43128(15) 0.37115(18) 0.0293(8) Uani 1 1 d . . .
H10I H 0.6153 0.4622 0.3854 0.035 Uiso 1 1 calc R . .
H10J H 0.6695 0.4368 0.3294 0.035 Uiso 1 1 calc R . .
C106 C 0.7555(3) 0.42554(15) 0.40549(18) 0.0301(8) Uani 1 1 d . . .
H10K H 0.8046 0.4531 0.3932 0.036 Uiso 1 1 calc R . .
H10L H 0.7414 0.4303 0.4475 0.036 Uiso 1 1 calc R . .
C107 C 0.8941(3) 0.37626(16) 0.35607(18) 0.0292(8) Uani 1 1 d . . .
H10M H 0.9208 0.3405 0.3490 0.035 Uiso 1 1 calc R . .
H10N H 0.9496 0.3963 0.3757 0.035 Uiso 1 1 calc R . .
C108 C 0.8714(3) 0.40146(15) 0.29875(18) 0.0279(8) Uani 1 1 d . . .
C109 C 0.7963(3) 0.37951(16) 0.26214(18) 0.0267(8) Uani 1 1 d . . .
C110 C 0.7827(3) 0.40177(16) 0.20645(18) 0.0295(8) Uani 1 1 d . . .
C111 C 0.8397(3) 0.44422(16) 0.18888(19) 0.0330(9) Uani 1 1 d . . .
H111 H 0.8296 0.4584 0.1511 0.040 Uiso 1 1 calc R . .
C112 C 0.9129(3) 0.46691(16) 0.2264(2) 0.0332(9) Uani 1 1 d . . .
C113 C 0.9273(3) 0.44556(16) 0.28004(19) 0.0323(9) Uani 1 1 d . . .
H113 H 0.9764 0.4609 0.3056 0.039 Uiso 1 1 calc R . .
C114 C 0.9717(4) 0.51572(19) 0.2073(2) 0.0467(12) Uani 1 1 d . . .
H11A H 0.9960 0.5112 0.1672 0.070 Uiso 1 1 calc GR . .
H11B H 1.0313 0.5212 0.2331 0.070 Uiso 1 1 calc GR . .
H11C H 0.9257 0.5461 0.2094 0.070 Uiso 1 1 calc GR . .
C115 C 0.6968(4) 0.3938(2) 0.1152(2) 0.0446(11) Uani 1 1 d . . .
H11D H 0.7627 0.3904 0.0943 0.067 Uiso 1 1 calc GR . .
H11E H 0.6752 0.4305 0.1154 0.067 Uiso 1 1 calc GR . .
H11F H 0.6439 0.3726 0.0958 0.067 Uiso 1 1 calc GR . .
C116 C 0.6666(4) 0.24618(17) 0.4581(2) 0.0360(9) Uani 1 1 d . . .
H11G H 0.6159 0.2299 0.4313 0.043 Uiso 1 1 calc R . .
H11H H 0.6450 0.2379 0.4984 0.043 Uiso 1 1 calc R . .
C117 C 0.7719(4) 0.22267(17) 0.44718(19) 0.0365(10) Uani 1 1 d . . .
C118 C 0.8164(3) 0.22694(16) 0.3914(2) 0.0320(9) Uani 1 1 d . . .
C119 C 0.9106(4) 0.20011(19) 0.3802(3) 0.0497(13) Uani 1 1 d . . .
C120 C 0.9572(5) 0.1717(2) 0.4226(4) 0.070(2) Uani 1 1 d . . .
H120 H 1.0192 0.1533 0.4140 0.084 Uiso 1 1 calc R . .
C121 C 0.9169(6) 0.1691(2) 0.4779(4) 0.077(3) Uani 1 1 d . . .
C122 C 0.8238(6) 0.1944(2) 0.4902(3) 0.0596(17) Uani 1 1 d . . .
H122 H 0.7954 0.1925 0.5283 0.072 Uiso 1 1 calc R . .
C123 C 0.9714(8) 0.1384(3) 0.5252(4) 0.116(4) Uani 1 1 d . . .
H12A H 0.9470 0.1020 0.5247 0.174 Uiso 1 1 calc GR . .
H12B H 0.9560 0.1540 0.5631 0.174 Uiso 1 1 calc GR . .
H12C H 1.0463 0.1391 0.5184 0.174 Uiso 1 1 calc GR . .
C124 C 1.0268(5) 0.1708(3) 0.3054(5) 0.096(3) Uani 1 1 d . . .
H12D H 1.0574 0.1831 0.2689 0.144 Uiso 1 1 calc GR . .
H12E H 0.9995 0.1354 0.3001 0.144 Uiso 1 1 calc GR . .
H12F H 1.0798 0.1705 0.3359 0.144 Uiso 1 1 calc GR . .
C125 C 0.5040(3) 0.38416(16) 0.33372(18) 0.0302(8) Uani 1 1 d . . .
H12G H 0.5351 0.3852 0.2943 0.036 Uiso 1 1 calc R . .
H12H H 0.4619 0.4162 0.3387 0.036 Uiso 1 1 calc R . .
C126 C 0.4342(3) 0.33695(16) 0.33815(17) 0.0279(8) Uani 1 1 d . . .
C127 C 0.4762(3) 0.28731(15) 0.32847(16) 0.0254(7) Uani 1 1 d . . .
C128 C 0.4103(3) 0.24360(17) 0.32901(18) 0.0312(8) Uani 1 1 d . . .
C129 C 0.3046(3) 0.24966(19) 0.3395(2) 0.0380(10) Uani 1 1 d . . .
H129 H 0.2606 0.2199 0.3392 0.046 Uiso 1 1 calc R . .
C130 C 0.2632(3) 0.2987(2) 0.3504(2) 0.0391(10) Uani 1 1 d . . .
C131 C 0.3283(3) 0.34214(19) 0.3500(2) 0.0354(9) Uani 1 1 d . . .
H131 H 0.3004 0.3758 0.3578 0.042 Uiso 1 1 calc R . .
C132 C 0.1486(4) 0.3053(3) 0.3619(3) 0.0541(14) Uani 1 1 d . . .
H13A H 0.1103 0.3018 0.3253 0.081 Uiso 1 1 calc GR . .
H13B H 0.1359 0.3400 0.3785 0.081 Uiso 1 1 calc GR . .
H13C H 0.1255 0.2784 0.3894 0.081 Uiso 1 1 calc GR . .
C133 C 0.3942(5) 0.1519(2) 0.3118(3) 0.0535(14) Uani 1 1 d . . .
H13D H 0.3459 0.1575 0.2795 0.080 Uiso 1 1 calc GR . .
H13E H 0.3551 0.1458 0.3478 0.080 Uiso 1 1 calc GR . .
H13F H 0.4376 0.1213 0.3035 0.080 Uiso 1 1 calc GR . .
Cl1 Cl 0.6219(3) 0.48354(8) 0.56712(11) 0.1166(10) Uani 1 1 d D U .
O51 O 0.5142(5) 0.4760(3) 0.5669(4) 0.161(3) Uani 1 1 d D U .
O52 O 0.6621(6) 0.4349(2) 0.5686(3) 0.119(2) Uani 1 1 d D U .
O53 O 0.6536(9) 0.5145(4) 0.6141(4) 0.233(5) Uani 1 1 d D U .
O54 O 0.6522(9) 0.5093(5) 0.5160(4) 0.225(5) Uani 1 1 d D U .

loop_
_atom_site_aniso_label
_atom_site_aniso_U_11
_atom_site_aniso_U_22
_atom_site_aniso_U_33
_atom_site_aniso_U_23
_atom_site_aniso_U_13
_atom_site_aniso_U_12
La 0.02318(17) 0.02963(18) 0.02219(17) -0.01032(11) 0.000 0.000
Ni1 0.0202(2) 0.0233(2) 0.0206(2) -0.00646(17) -0.00049(16) 0.00179(17)
O101 0.0275(13) 0.0328(14) 0.0243(13) -0.0054(11) -0.0003(11) -0.0087(11)
O102 0.0339(15) 0.0373(16) 0.0323(15) -0.0056(12) -0.0042(12) -0.0043(12)
O103 0.0316(14) 0.0300(14) 0.0292(15) -0.0073(11) 0.0017(12) 0.0064(11)
O104 0.054(2) 0.045(2) 0.106(4) -0.024(2) 0.042(2) -0.0028(18)
O105 0.0208(12) 0.0308(14) 0.0281(13) -0.0078(11) 0.0021(10) -0.0017(10)
O106 0.0411(17) 0.0340(16) 0.0474(18) -0.0103(14) 0.0075(14) -0.0068(14)
N101 0.0249(15) 0.0264(16) 0.0289(16) -0.0086(13) -0.0049(12) 0.0035(12)
N102 0.0313(17) 0.0293(16) 0.0239(15) -0.0054(13) 0.0008(13) 0.0075(14)
N103 0.0229(15) 0.0256(15) 0.0267(15) -0.0047(12) -0.0008(12) 0.0037(12)
C101 0.033(2) 0.034(2) 0.0287(19) -0.0075(16) -0.0095(16) 0.0045(17)
C102 0.038(2) 0.035(2) 0.0238(18) -0.0072(15) -0.0061(16) 0.0085(17)
C103 0.032(2) 0.035(2) 0.0260(18) -0.0024(15) 0.0075(15) 0.0084(16)
C104 0.031(2) 0.031(2) 0.031(2) -0.0075(15) 0.0060(16) 0.0090(16)
C105 0.032(2) 0.0231(18) 0.033(2) -0.0026(15) -0.0013(16) 0.0022(15)
C106 0.0307(19) 0.0264(19) 0.033(2) -0.0103(15) -0.0029(16) 0.0001(15)
C107 0.0203(17) 0.032(2) 0.035(2) -0.0099(16) -0.0040(15) -0.0014(15)
C108 0.0215(17) 0.0283(19) 0.034(2) -0.0094(15) 0.0021(15) -0.0035(14)
C109 0.0218(17) 0.0256(18) 0.0326(19) -0.0080(15) 0.0036(14) 0.0001(14)
C110 0.0236(17) 0.031(2) 0.034(2) -0.0092(16) 0.0004(15) 0.0009(15)
C111 0.038(2) 0.0273(19) 0.033(2) -0.0023(16) 0.0034(17) 0.0024(17)
C112 0.031(2) 0.0255(19) 0.043(2) -0.0056(17) 0.0070(17) -0.0046(16)
C113 0.0256(18) 0.030(2) 0.041(2) -0.0107(17) 0.0038(16) -0.0046(15)
C114 0.048(3) 0.034(2) 0.057(3) -0.001(2) 0.005(2) -0.011(2)
C115 0.050(3) 0.049(3) 0.035(2) -0.003(2) -0.013(2) 0.005(2)
C116 0.047(3) 0.033(2) 0.028(2) 0.0028(16) 0.0062(19) 0.0055(18)
C117 0.047(2) 0.028(2) 0.034(2) -0.0062(16) -0.0128(19) 0.0115(18)
C118 0.0301(19) 0.0253(19) 0.041(2) -0.0113(16) -0.0068(17) 0.0059(16)
C119 0.035(2) 0.030(2) 0.084(4) -0.017(2) -0.007(2) 0.0041(19)
C120 0.043(3) 0.046(3) 0.121(6) -0.026(4) -0.037(4) 0.017(2)
C121 0.096(5) 0.035(3) 0.100(5) -0.014(3) -0.072(5) 0.025(3)
C122 0.098(5) 0.036(3) 0.044(3) -0.009(2) -0.030(3) 0.017(3)
C123 0.155(9) 0.059(4) 0.134(8) -0.012(5) -0.107(7) 0.038(5)
C124 0.040(3) 0.064(4) 0.185(9) -0.067(5) 0.043(4) -0.013(3)
C125 0.0243(18) 0.032(2) 0.035(2) 0.0005(16) -0.0018(16) 0.0077(15)
C126 0.0225(17) 0.034(2) 0.0276(18) -0.0012(15) -0.0018(14) 0.0005(15)
C127 0.0217(17) 0.0324(19) 0.0219(17) -0.0025(14) -0.0002(13) 0.0004(14)
C128 0.030(2) 0.039(2) 0.0256(19) -0.0045(15) 0.0013(15) -0.0043(16)
C129 0.029(2) 0.052(3) 0.033(2) -0.0092(18) 0.0036(17) -0.0138(19)
C130 0.0221(19) 0.060(3) 0.035(2) -0.009(2) -0.0005(16) -0.0029(19)
C131 0.0216(18) 0.047(2) 0.038(2) -0.0057(19) -0.0033(16) 0.0077(17)
C132 0.024(2) 0.083(4) 0.055(3) -0.021(3) 0.003(2) -0.004(2)
C133 0.059(3) 0.041(3) 0.061(3) -0.017(2) 0.019(3) -0.019(2)
Cl1 0.182(3) 0.0632(12) 0.1045(17) -0.0039(11) 0.0622(18) 0.0139(14)
O51 0.138(5) 0.160(7) 0.185(8) 0.056(6) 0.067(5) 0.006(5)
O52 0.201(7) 0.058(3) 0.097(4) -0.027(3) -0.004(5) 0.030(4)
O53 0.296(11) 0.186(9) 0.218(9) -0.120(8) 0.005(8) 0.043(8)
O54 0.244(10) 0.240(10) 0.191(8) 0.086(8) 0.077(8) -0.005(9)

loop_
_atom_type_symbol
_atom_type_description
_atom_type_scat_dispersion_real
_atom_type_scat_dispersion_imag
_atom_type_scat_source
C C 0.0033 0.0016 'International Tables Vol C Tables 4.2.6.8 and 6.1.1.4'
H H 0.0000 0.0000 'International Tables Vol C Tables 4.2.6.8 and 6.1.1.4'
La La -0.2871 2.4523 'International Tables Vol C Tables 4.2.6.8 and 6.1.1.4'
Cl Cl 0.1484 0.1585 'International Tables Vol C Tables 4.2.6.8 and 6.1.1.4'
N N 0.0061 0.0033 'International Tables Vol C Tables 4.2.6.8 and 6.1.1.4'
Ni Ni 0.3393 1.1124 'International Tables Vol C Tables 4.2.6.8 and 6.1.1.4'
O O 0.0106 0.0060 'International Tables Vol C Tables 4.2.6.8 and 6.1.1.4'

loop_
_exptl_crystal_face_index_h
_exptl_crystal_face_index_k
_exptl_crystal_face_index_l
_exptl_crystal_face_perp_dist
_exptl_oxdiff_crystal_face_indexfrac_h
_exptl_oxdiff_crystal_face_indexfrac_k
_exptl_oxdiff_crystal_face_indexfrac_l
_exptl_oxdiff_crystal_face_x
_exptl_oxdiff_crystal_face_y
_exptl_oxdiff_crystal_face_z
-12 -3 24 0.0651 -11.9877 -2.9963 23.9810 -0.6231 0.2231 -0.7424
-4 -35 2 0.1297 -3.9946 -34.9641 1.9904 0.5738 0.3111 -0.7535
1 -31 16 0.1197 0.9997 -30.9708 15.9819 0.3802 -0.1512 -0.9045
-7 33 -4 0.1000 -6.9937 32.9691 -3.9906 -0.7619 0.2476 0.5986
2 -6 -32 0.0521 1.9987 -5.9913 -31.9784 0.6986 0.4080 0.5994
-2 9 31 0.0738 -1.9988 8.9884 30.9798 -0.7422 -0.4061 -0.5221
-17 -2 -11 0.0766 -16.9818 -1.9926 -10.9946 -0.1815 0.9765 -0.0506
-5 -26 21 0.1000 -4.9942 -25.9747 20.9788 0.0544 0.0364 -1.0053
-3 0 32 0.0659 -2.9974 -0.0024 31.9770 -0.6020 -0.3347 -0.7258
16 -2 15 0.0816 15.9829 -2.0035 14.9907 0.1716 -0.9714 -0.1238
-3 36 -3 0.0973 -3.0149 35.9761 -2.9739 -0.7445 0.0310 0.6911
10 -6 -27 0.0674 10.0046 -5.9975 -27.0082 0.8067 -0.0450 0.6101
-9 -2 28 0.0527 -9.0015 -1.9972 28.0025 -0.6388 0.0174 -0.7659
-5 15 28 0.0686 -5.0117 14.9917 28.0156 -0.8852 -0.2454 -0.3908
1 36 1 0.0958 0.9821 35.9764 1.0271 -0.7158 -0.2178 0.6641
-16 -16 5 0.0868 -15.9856 -15.9894 4.9874 -0.1421 0.7518 -0.6382
7 10 28 0.0856 6.9847 9.9952 28.0130 -0.4994 -0.7916 -0.3089
7 -4 -30 0.0487 7.0059 -3.9990 -30.0075 0.7450 0.1330 0.6676
12 -27 2 0.1376 12.0063 -26.9820 1.9814 0.7943 -0.4809 -0.3708
-12 -27 -5 0.1126 -11.9798 -26.9827 -5.0222 0.3400 0.7590 -0.5715

loop_
_geom_angle_atom_site_label_1
_geom_angle_atom_site_label_2
_geom_angle_atom_site_label_3
_geom_angle
_geom_angle_site_symmetry_1
_geom_angle_site_symmetry_3
Ni1 La Ni1 174.336(19) 3 .
O101 La Ni1 40.62(6) 3 3
O101 La Ni1 40.62(6) . .
O101 La Ni1 141.01(7) 3 .
O101 La Ni1 141.01(7) . 3
O101 La O101 158.67(14) 3 .
O101 La O103 103.14(9) 3 .
O101 La O103 68.62(9) 3 3
O101 La O103 103.14(9) . 3
O101 La O103 68.62(9) . .
O103 La Ni1 143.12(6) 3 .
O103 La Ni1 40.24(6) . .
O103 La Ni1 143.12(6) . 3
O103 La Ni1 40.24(6) 3 3
O103 La O103 136.48(14) . 3
O105 La Ni1 133.83(6) 3 .
O105 La Ni1 40.60(6) . .
O105 La Ni1 133.83(6) . 3
O105 La Ni1 40.60(6) 3 3
O105 La O101 69.10(9) . .
O105 La O101 127.34(9) . 3
O105 La O101 127.34(9) 3 .
O105 La O101 69.10(9) 3 3
O105 La O103 67.56(9) . .
O105 La O103 151.92(10) . 3
O105 La O103 67.56(9) 3 3
O105 La O103 151.92(10) 3 .
O105 La O105 95.07(12) 3 .
O101 Ni1 La 49.09(8) . .
O101 Ni1 N101 90.79(12) . .
O101 Ni1 N102 172.55(13) . .
O103 Ni1 La 50.48(8) . .
O103 Ni1 O101 83.17(12) . .
O103 Ni1 O105 81.76(11) . .
O103 Ni1 N101 102.06(12) . .
O103 Ni1 N102 91.97(12) . .
O103 Ni1 N103 171.60(13) . .
O105 Ni1 La 49.02(7) . .
O105 Ni1 O101 82.31(11) . .
O105 Ni1 N101 171.71(13) . .
O105 Ni1 N102 102.63(13) . .
N101 Ni1 La 128.32(9) . .
N101 Ni1 N102 84.70(14) . .
N102 Ni1 La 130.67(9) . .
N103 Ni1 La 127.42(9) . .
N103 Ni1 O101 100.92(12) . .
N103 Ni1 O105 91.46(12) . .
N103 Ni1 N101 85.31(13) . .
N103 Ni1 N102 84.64(13) . .
Ni1 O101 La 90.29(10) . .
C109 O101 La 139.8(2) . .
C109 O101 Ni1 125.5(2) . .
C110 O102 C115 116.5(4) . .
Ni1 O103 La 89.28(11) . .
C118 O103 La 143.6(2) . .
C118 O103 Ni1 124.3(3) . .
C119 O104 C124 114.9(6) . .
Ni1 O105 La 90.38(10) . .
C127 O105 La 143.7(2) . .
C127 O105 Ni1 123.3(2) . .
C128 O106 C133 117.5(4) . .
C101 N101 Ni1 104.7(3) . .
C101 N101 C106 111.4(3) . .
C101 N101 C107 109.4(3) . .
C106 N101 Ni1 108.5(2) . .
C107 N101 Ni1 111.3(2) . .
C107 N101 C106 111.4(3) . .
C102 N102 Ni1 109.3(3) . .
C103 N102 Ni1 104.3(2) . .
C103 N102 C102 111.3(3) . .
C103 N102 C116 109.6(3) . .
C116 N102 Ni1 110.2(2) . .
C116 N102 C102 111.8(3) . .
C104 N103 Ni1 109.4(2) . .
C105 N103 Ni1 103.8(2) . .
C105 N103 C104 111.6(3) . .
C105 N103 C125 110.0(3) . .
C125 N103 Ni1 110.6(2) . .
C125 N103 C104 111.1(3) . .
N101 C101 H10A 109.3 . .
N101 C101 H10B 109.3 . .
N101 C101 C102 111.6(3) . .
H10A C101 H10B 108.0 . .
C102 C101 H10A 109.3 . .
C102 C101 H10B 109.3 . .
N102 C102 C101 111.0(3) . .
N102 C102 H10C 109.4 . .
N102 C102 H10D 109.4 . .
C101 C102 H10C 109.4 . .
C101 C102 H10D 109.4 . .
H10C C102 H10D 108.0 . .
N102 C103 H10E 109.6 . .
N102 C103 H10F 109.6 . .
N102 C103 C104 110.3(3) . .
H10E C103 H10F 108.1 . .
C104 C103 H10E 109.6 . .
C104 C103 H10F 109.6 . .
N103 C104 C103 110.9(3) . .
N103 C104 H10G 109.5 . .
N103 C104 H10H 109.5 . .
C103 C104 H10G 109.5 . .
C103 C104 H10H 109.5 . .
H10G C104 H10H 108.1 . .
N103 C105 H10I 109.5 . .
N103 C105 H10J 109.5 . .
N103 C105 C106 110.6(3) . .
H10I C105 H10J 108.1 . .
C106 C105 H10I 109.5 . .
C106 C105 H10J 109.5 . .
N101 C106 C105 111.2(3) . .
N101 C106 H10K 109.4 . .
N101 C106 H10L 109.4 . .
C105 C106 H10K 109.4 . .
C105 C106 H10L 109.4 . .
H10K C106 H10L 108.0 . .
N101 C107 H10M 108.7 . .
N101 C107 H10N 108.7 . .
N101 C107 C108 114.3(3) . .
H10M C107 H10N 107.6 . .
C108 C107 H10M 108.7 . .
C108 C107 H10N 108.7 . .
C109 C108 C107 119.5(4) . .
C109 C108 C113 119.5(4) . .
C113 C108 C107 121.0(4) . .
O101 C109 C108 122.6(4) . .
O101 C109 C110 119.5(4) . .
C108 C109 C110 117.9(4) . .
O102 C110 C109 113.1(4) . .
C111 C110 O102 125.6(4) . .
C111 C110 C109 121.3(4) . .
C110 C111 H111 119.8 . .
C110 C111 C112 120.5(4) . .
C112 C111 H111 119.8 . .
C111 C112 C114 119.8(4) . .
C113 C112 C111 118.8(4) . .
C113 C112 C114 121.3(4) . .
C108 C113 H113 119.0 . .
C112 C113 C108 121.9(4) . .
C112 C113 H113 119.0 . .
C112 C114 H11A 109.5 . .
C112 C114 H11B 109.5 . .
C112 C114 H11C 109.5 . .
H11A C114 H11B 109.5 . .
H11A C114 H11C 109.5 . .
H11B C114 H11C 109.5 . .
O102 C115 H11D 109.5 . .
O102 C115 H11E 109.5 . .
O102 C115 H11F 109.5 . .
H11D C115 H11E 109.5 . .
H11D C115 H11F 109.5 . .
H11E C115 H11F 109.5 . .
N102 C116 H11G 108.9 . .
N102 C116 H11H 108.9 . .
N102 C116 C117 113.2(4) . .
H11G C116 H11H 107.7 . .
C117 C116 H11G 108.9 . .
C117 C116 H11H 108.9 . .
C118 C117 C116 119.2(4) . .
C122 C117 C116 121.4(5) . .
C122 C117 C118 119.3(5) . .
O103 C118 C117 122.5(4) . .
O103 C118 C119 119.0(5) . .
C117 C118 C119 118.4(4) . .
O104 C119 C118 112.7(5) . .
C120 C119 O104 126.7(5) . .
C120 C119 C118 120.6(6) . .
C119 C120 H120 119.2 . .
C119 C120 C121 121.5(6) . .
C121 C120 H120 119.2 . .
C120 C121 C122 119.4(5) . .
C120 C121 C123 120.9(8) . .
C122 C121 C123 119.6(8) . .
C117 C122 H122 119.7 . .
C121 C122 C117 120.6(6) . .
C121 C122 H122 119.7 . .
C121 C123 H12A 109.5 . .
C121 C123 H12B 109.5 . .
C121 C123 H12C 109.5 . .
H12A C123 H12B 109.5 . .
H12A C123 H12C 109.5 . .
H12B C123 H12C 109.5 . .
O104 C124 H12D 109.5 . .
O104 C124 H12E 109.5 . .
O104 C124 H12F 109.5 . .
H12D C124 H12E 109.5 . .
H12D C124 H12F 109.5 . .
H12E C124 H12F 109.5 . .
N103 C125 H12G 109.0 . .
N103 C125 H12H 109.0 . .
N103 C125 C126 113.0(3) . .
H12G C125 H12H 107.8 . .
C126 C125 H12G 109.0 . .
C126 C125 H12H 109.0 . .
C127 C126 C125 118.9(3) . .
C127 C126 C131 119.7(4) . .
C131 C126 C125 121.3(4) . .
O105 C127 C126 121.7(3) . .
O105 C127 C128 119.2(4) . .
C126 C127 C128 119.1(4) . .
O106 C128 C127 114.8(4) . .
O106 C128 C129 124.8(4) . .
C129 C128 C127 120.4(4) . .
C128 C129 H129 119.7 . .
C130 C129 C128 120.6(4) . .
C130 C129 H129 119.7 . .
C129 C130 C131 119.1(4) . .
C129 C130 C132 120.6(4) . .
C131 C130 C132 120.2(5) . .
C126 C131 H131 119.5 . .
C130 C131 C126 121.0(4) . .
C130 C131 H131 119.5 . .
C130 C132 H13A 109.5 . .
C130 C132 H13B 109.5 . .
C130 C132 H13C 109.5 . .
H13A C132 H13B 109.5 . .
H13A C132 H13C 109.5 . .
H13B C132 H13C 109.5 . .
O106 C133 H13D 109.5 . .
O106 C133 H13E 109.5 . .
O106 C133 H13F 109.5 . .
H13D C133 H13E 109.5 . .
H13D C133 H13F 109.5 . .
H13E C133 H13F 109.5 . .
O52 Cl1 O51 104.8(5) . .
O52 Cl1 O53 112.9(6) . .
O52 Cl1 O54 110.3(6) . .
O53 Cl1 O51 111.7(6) . .
O53 Cl1 O54 107.4(7) . .
O54 Cl1 O51 109.8(6) . .

loop_
_geom_bond_atom_site_label_1
_geom_bond_atom_site_label_2
_geom_bond_distance
_geom_bond_site_symmetry_2
La Ni1 3.1925(4) 3
La Ni1 3.1925(4) .
La O101 2.413(3) 3
La O101 2.413(3) .
La O103 2.463(3) .
La O103 2.463(3) 3
La O105 2.410(3) 3
La O105 2.410(3) .
Ni1 O101 2.079(3) .
Ni1 O103 2.063(3) .
Ni1 O105 2.078(3) .
Ni1 N101 2.080(3) .
Ni1 N102 2.089(3) .
Ni1 N103 2.076(3) .
O101 C109 1.328(5) .
O102 C110 1.379(5) .
O102 C115 1.420(6) .
O103 C118 1.320(5) .
O104 C119 1.407(8) .
O104 C124 1.441(7) .
O105 C127 1.329(4) .
O106 C128 1.367(5) .
O106 C133 1.425(6) .
N101 C101 1.473(5) .
N101 C106 1.500(5) .
N101 C107 1.485(5) .
N102 C102 1.493(5) .
N102 C103 1.483(5) .
N102 C116 1.490(5) .
N103 C104 1.497(5) .
N103 C105 1.478(5) .
N103 C125 1.493(5) .
C101 H10A 0.9900 .
C101 H10B 0.9900 .
C101 C102 1.532(6) .
C102 H10C 0.9900 .
C102 H10D 0.9900 .
C103 H10E 0.9900 .
C103 H10F 0.9900 .
C103 C104 1.533(6) .
C104 H10G 0.9900 .
C104 H10H 0.9900 .
C105 H10I 0.9900 .
C105 H10J 0.9900 .
C105 C106 1.539(6) .
C106 H10K 0.9900 .
C106 H10L 0.9900 .
C107 H10M 0.9900 .
C107 H10N 0.9900 .
C107 C108 1.495(6) .
C108 C109 1.401(5) .
C108 C113 1.405(6) .
C109 C110 1.411(6) .
C110 C111 1.372(6) .
C111 H111 0.9500 .
C111 C112 1.404(6) .
C112 C113 1.362(7) .
C112 C114 1.525(6) .
C113 H113 0.9500 .
C114 H11A 0.9800 .
C114 H11B 0.9800 .
C114 H11C 0.9800 .
C115 H11D 0.9800 .
C115 H11E 0.9800 .
C115 H11F 0.9800 .
C116 H11G 0.9900 .
C116 H11H 0.9900 .
C116 C117 1.507(7) .
C117 C118 1.409(7) .
C117 C122 1.395(7) .
C118 C119 1.419(6) .
C119 C120 1.356(9) .
C120 H120 0.9500 .
C120 C121 1.373(11) .
C121 C122 1.395(10) .
C121 C123 1.514(8) .
C122 H122 0.9500 .
C123 H12A 0.9800 .
C123 H12B 0.9800 .
C123 H12C 0.9800 .
C124 H12D 0.9800 .
C124 H12E 0.9800 .
C124 H12F 0.9800 .
C125 H12G 0.9900 .
C125 H12H 0.9900 .
C125 C126 1.509(6) .
C126 C127 1.398(6) .
C126 C131 1.400(5) .
C127 C128 1.404(6) .
C128 C129 1.394(6) .
C129 H129 0.9500 .
C129 C130 1.387(7) .
C130 C131 1.392(7) .
C130 C132 1.511(6) .
C131 H131 0.9500 .
C132 H13A 0.9800 .
C132 H13B 0.9800 .
C132 H13C 0.9800 .
C133 H13D 0.9800 .
C133 H13E 0.9800 .
C133 H13F 0.9800 .
Cl1 O51 1.403(6) .
Cl1 O52 1.348(5) .
Cl1 O53 1.400(7) .
Cl1 O54 1.403(7) .

loop_
_geom_torsion_atom_site_label_1
_geom_torsion_atom_site_label_2
_geom_torsion_atom_site_label_3
_geom_torsion_atom_site_label_4
_geom_torsion
La O101 C109 C108 -118.1(4)
La O101 C109 C110 62.4(5)
La O103 C118 C117 -120.8(4)
La O103 C118 C119 59.3(6)
La O105 C127 C126 -117.9(4)
La O105 C127 C128 63.2(6)
Ni1 O101 C109 C108 30.5(5)
Ni1 O101 C109 C110 -149.0(3)
Ni1 O103 C118 C117 33.1(6)
Ni1 O103 C118 C119 -146.9(3)
Ni1 O105 C127 C126 37.3(5)
Ni1 O105 C127 C128 -141.7(3)
Ni1 N101 C101 C102 -45.8(3)
Ni1 N101 C106 C105 -18.2(4)
Ni1 N101 C107 C108 66.2(4)
Ni1 N102 C102 C101 -18.4(4)
Ni1 N102 C103 C104 -47.2(4)
Ni1 N102 C116 C117 65.8(4)
Ni1 N103 C104 C103 -20.3(4)
Ni1 N103 C105 C106 -47.8(3)
Ni1 N103 C125 C126 66.0(4)
O101 C109 C110 O102 -2.6(5)
O101 C109 C110 C111 178.3(4)
O102 C110 C111 C112 -179.5(4)
O103 C118 C119 O104 -3.2(6)
O103 C118 C119 C120 178.9(4)
O104 C119 C120 C121 -179.3(5)
O105 C127 C128 O106 -1.5(5)
O105 C127 C128 C129 178.5(4)
O106 C128 C129 C130 179.0(4)
N101 C101 C102 N102 44.2(4)
N101 C107 C108 C109 -59.5(5)
N101 C107 C108 C113 123.1(4)
N102 C103 C104 N103 46.4(4)
N102 C116 C117 C118 -62.1(5)
N102 C116 C117 C122 121.3(5)
N103 C105 C106 N101 45.6(4)
N103 C125 C126 C127 -63.0(5)
N103 C125 C126 C131 119.0(4)
C101 N101 C106 C105 -132.9(4)
C101 N101 C107 C108 -178.6(3)
C102 N102 C103 C104 70.6(4)
C102 N102 C116 C117 -56.1(5)
C103 N102 C102 C101 -133.1(4)
C103 N102 C116 C117 -179.9(3)
C104 N103 C105 C106 70.0(4)
C104 N103 C125 C126 -55.7(4)
C105 N103 C104 C103 -134.7(4)
C105 N103 C125 C126 -179.9(3)
C106 N101 C101 C102 71.3(4)
C106 N101 C107 C108 -55.0(4)
C107 N101 C101 C102 -165.1(3)
C107 N101 C106 C105 104.7(4)
C107 C108 C109 O101 5.5(6)
C107 C108 C109 C110 -174.9(3)
C107 C108 C113 C112 175.3(4)
C108 C109 C110 O102 177.9(3)
C108 C109 C110 C111 -1.2(6)
C109 C108 C113 C112 -2.1(6)
C109 C110 C111 C112 -0.4(6)
C110 C111 C112 C113 0.9(6)
C110 C111 C112 C114 -176.9(4)
C111 C112 C113 C108 0.4(6)
C113 C108 C109 O101 -177.1(4)
C113 C108 C109 C110 2.4(6)
C114 C112 C113 C108 178.1(4)
C115 O102 C110 C109 -175.5(4)
C115 O102 C110 C111 3.6(6)
C116 N102 C102 C101 104.0(4)
C116 N102 C103 C104 -165.2(3)
C116 C117 C118 O103 6.4(6)
C116 C117 C118 C119 -173.7(4)
C116 C117 C122 C121 174.3(5)
C117 C118 C119 O104 176.9(4)
C117 C118 C119 C120 -1.0(7)
C118 C117 C122 C121 -2.3(8)
C118 C119 C120 C121 -1.7(8)
C119 C120 C121 C122 2.4(9)
C119 C120 C121 C123 -178.4(6)
C120 C121 C122 C117 -0.4(9)
C122 C117 C118 O103 -177.0(4)
C122 C117 C118 C119 2.9(7)
C123 C121 C122 C117 -179.6(6)
C124 O104 C119 C118 -168.2(4)
C124 O104 C119 C120 9.6(8)
C125 N103 C104 C103 102.1(4)
C125 N103 C105 C106 -166.2(3)
C125 C126 C127 O105 4.9(6)
C125 C126 C127 C128 -176.1(4)
C125 C126 C131 C130 176.0(4)
C126 C127 C128 O106 179.5(4)
C126 C127 C128 C129 -0.5(6)
C127 C126 C131 C130 -2.1(6)
C127 C128 C129 C130 -1.0(7)
C128 C129 C130 C131 0.9(7)
C128 C129 C130 C132 -179.9(5)
C129 C130 C131 C126 0.6(7)
C131 C126 C127 O105 -177.0(4)
C131 C126 C127 C128 2.0(6)
C132 C130 C131 C126 -178.6(4)
C133 O106 C128 C127 -172.8(4)
C133 O106 C128 C129 7.3(7)
